data_1560932
loop_
_publ_author_name
'Cramer, Alisha J.'
'Cole, Jacqueline M.'

_publ_section_title
;
 Host-guest prospects of neodymium and gadolinium ultraphosphate
 frameworks for nuclear waste storage: Multi-temperature topological
 analysis of nanoporous cages in RP5O14
;
_journal_name_full 'Journal of Solid State Chemistry'
_journal_page_first 250
_journal_page_last 257
_journal_paper_doi 10.1016/j.jssc.2018.07.020
_journal_volume 266
_journal_year 2018
_chemical_formula_sum 'Nd O14 P5'
_chemical_formula_weight 523.09
_space_group_IT_number 14
_space_group_name_Hall '-P 2ybc'
_space_group_name_H-M_alt 'P 1 21/c 1'
_symmetry_cell_setting monoclinic
_symmetry_space_group_name_H-M 'P 1 21/c 1'
_atom_sites_solution_hydrogens none
_atom_sites_solution_primary direct
_atom_sites_solution_secondary difmap
_audit_creation_method SHELXL-97
_cell_angle_alpha 90.00
_cell_angle_beta 90.654(6)
_cell_angle_gamma 90.00
_cell_formula_units_Z 4
_cell_length_a 8.755(4)
_cell_length_b 8.978(4)
_cell_length_c 13.025(5)
_cell_measurement_reflns_used 512
_cell_measurement_temperature 120(2)
_cell_measurement_theta_max 28.28
_cell_measurement_theta_min 2.0
_cell_volume 1023.7(8)
_computing_cell_refinement
;
Rigaku CrystalClear-SM Expert 2.0
;
_computing_data_collection 'Rigaku CrystalClear-SM Expert 2.0'
_computing_data_reduction
;
Rigaku CrystalClear-SM Expert 2.0
;
_computing_molecular_graphics
;
SHELXTL-PLUS (Sheldrick, 1995)
;
_computing_publication_material 'SHELXL-97 (Sheldrick, 1997)'
_computing_structure_refinement 'SHELXL-97 (Sheldrick, 1997)'
_computing_structure_solution 'SHELXS-97 (Sheldrick, 1990)'
_diffrn_ambient_temperature 120(2)
_diffrn_measured_fraction_theta_full 0.949
_diffrn_measured_fraction_theta_max 0.949
_diffrn_measurement_device_type 'Rigaku Saturn 724+ CCD'
_diffrn_measurement_method '\w scans'
_diffrn_radiation_monochromator graphite
_diffrn_radiation_source 'fine-focus sealed tube'
_diffrn_radiation_type MoK\a
_diffrn_radiation_wavelength 0.71073
_diffrn_reflns_av_R_equivalents 0.0713
_diffrn_reflns_av_sigmaI/netI 0.0550
_diffrn_reflns_limit_h_max 10
_diffrn_reflns_limit_h_min -11
_diffrn_reflns_limit_k_max 11
_diffrn_reflns_limit_k_min -11
_diffrn_reflns_limit_l_max 17
_diffrn_reflns_limit_l_min -14
_diffrn_reflns_number 5239
_diffrn_reflns_theta_full 28.28
_diffrn_reflns_theta_max 28.28
_diffrn_reflns_theta_min 1.56
_diffrn_standards_decay_% 0
_diffrn_standards_interval_count 0
_diffrn_standards_interval_time 0
_diffrn_standards_number 0
_exptl_absorpt_coefficient_mu 5.941
_exptl_absorpt_correction_T_max 0.743
_exptl_absorpt_correction_T_min 0.317
_exptl_absorpt_correction_type empirical
_exptl_absorpt_process_details
;
T. Higashi, ABSCOR, empirical absorption correction
;
_exptl_crystal_colour purple
_exptl_crystal_density_diffrn 3.394
_exptl_crystal_density_method 'not measured'
_exptl_crystal_description plate
_exptl_crystal_F_000 988
_exptl_crystal_size_max 0.2
_exptl_crystal_size_mid 0.2
_exptl_crystal_size_min 0.05
_refine_diff_density_max 2.397
_refine_diff_density_min -2.210
_refine_diff_density_rms 0.368
_refine_ls_extinction_coef 0.0011(5)
_refine_ls_extinction_expression Fc^*^=kFc[1+0.001xFc^2^\l^3^/sin(2\q)]^-1/4^
_refine_ls_extinction_method SHELXL
_refine_ls_goodness_of_fit_ref 1.058
_refine_ls_hydrogen_treatment none
_refine_ls_matrix_type full
_refine_ls_number_parameters 183
_refine_ls_number_reflns 2409
_refine_ls_number_restraints 0
_refine_ls_restrained_S_all 1.058
_refine_ls_R_factor_all 0.0482
_refine_ls_R_factor_gt 0.0472
_refine_ls_shift/su_max 0.000
_refine_ls_shift/su_mean 0.000
_refine_ls_structure_factor_coef Fsqd
_refine_ls_weighting_details 'calc w=1/[\s^2^(Fo^2^)+(0.0872P)^2^+6.0933P] where P=(Fo^2^+2Fc^2^)/3'
_refine_ls_weighting_scheme calc
_refine_ls_wR_factor_gt 0.1299
_refine_ls_wR_factor_ref 0.1312
_reflns_number_gt 2362
_reflns_number_total 2409
_reflns_threshold_expression >2sigma(I)
_cod_data_source_file nd_013_120a.cif
_cod_data_source_block nd_013_120a
_cod_original_cell_volume 1023.7(7)
_cod_original_sg_symbol_H-M P2(1)/c
_cod_database_code 1560932

loop_
_symmetry_equiv_pos_as_xyz
'x, y, z'
'-x, y+1/2, -z+1/2'
'-x, -y, -z'
'x, -y-1/2, z-1/2'

loop_
_atom_site_label
_atom_site_type_symbol
_atom_site_fract_x
_atom_site_fract_y
_atom_site_fract_z
_atom_site_U_iso_or_equiv
_atom_site_adp_type
_atom_site_occupancy
_atom_site_symmetry_multiplicity
_atom_site_calc_flag
_atom_site_refinement_flags
_atom_site_disorder_assembly
_atom_site_disorder_group
Nd1 Nd 0.27747(3) 0.19082(3) -0.00162(2) 0.00616(17) Uani 1 1 d . . .
P1 P 0.24736(17) 0.54763(16) -0.16488(11) 0.0065(3) Uani 1 1 d . . .
P2 P 0.22331(18) 0.55219(16) 0.16321(11) 0.0062(3) Uani 1 1 d . . .
P3 P -0.00831(18) 0.50280(16) 0.32556(11) 0.0063(3) Uani 1 1 d . . .
P4 P 0.31312(18) 0.75380(15) 0.00022(11) 0.0066(3) Uani 1 1 d . . .
P5 P 0.51051(18) 0.49259(17) -0.29474(11) 0.0066(3) Uani 1 1 d . . .
O1 O 0.2030(6) 0.6848(4) 0.0866(4) 0.0104(9) Uani 1 1 d . . .
O2 O 0.4125(5) 0.5680(5) -0.2049(3) 0.0097(8) Uani 1 1 d . . .
O3 O 0.2311(5) 0.4048(5) 0.1169(3) 0.0111(8) Uani 1 1 d . . .
O4 O 0.2233(6) 0.6935(4) -0.1014(4) 0.0071(9) Uani 1 1 d . . .
O5 O 0.5336(5) 0.3153(4) -0.0074(3) 0.0080(8) Uani 1 1 d . . .
O6 O 0.2898(5) -0.0836(5) 0.0014(3) 0.0118(9) Uani 1 1 d . . .
O7 O 0.0864(5) 0.5823(5) 0.2345(3) 0.0091(8) Uani 1 1 d . . .
O8 O 0.2185(5) 0.4095(5) -0.1094(3) 0.0101(8) Uani 1 1 d . . .
O9 O 0.1390(5) 0.5810(4) -0.2583(3) 0.0076(8) Uani 1 1 d . . .
O10 O 0.0833(5) 0.1149(5) -0.1255(3) 0.0087(8) Uani 1 1 d . . .
O11 O 0.4121(5) 0.1151(5) -0.1520(3) 0.0102(8) Uani 1 1 d . . .
O12 O 0.3669(5) 0.6006(5) 0.2272(3) 0.0080(8) Uani 1 1 d . . .
O13 O 0.4163(5) 0.1197(5) 0.1510(3) 0.0104(8) Uani 1 1 d . . .
O14 O 0.0773(5) 0.1229(4) 0.1138(3) 0.0103(8) Uani 1 1 d . . .

loop_
_atom_site_aniso_label
_atom_site_aniso_U_11
_atom_site_aniso_U_22
_atom_site_aniso_U_33
_atom_site_aniso_U_23
_atom_site_aniso_U_13
_atom_site_aniso_U_12
Nd1 0.0085(2) 0.0031(2) 0.0069(2) -0.00002(8) -0.00003(15) 0.00011(9)
P1 0.0100(7) 0.0049(6) 0.0048(7) 0.0000(5) 0.0010(5) -0.0001(5)
P2 0.0087(6) 0.0034(6) 0.0066(7) -0.0003(5) 0.0006(5) -0.0006(5)
P3 0.0082(6) 0.0039(6) 0.0067(6) -0.0004(5) -0.0004(5) -0.0001(5)
P4 0.0105(6) 0.0030(7) 0.0062(7) -0.0001(4) 0.0001(5) -0.0011(5)
P5 0.0087(6) 0.0063(6) 0.0049(6) -0.0003(5) 0.0004(5) -0.0006(5)
O1 0.012(2) 0.009(2) 0.011(2) 0.0013(14) 0.0016(18) 0.0047(15)
O2 0.012(2) 0.0127(19) 0.0045(19) -0.0024(15) 0.0022(15) -0.0010(16)
O3 0.018(2) 0.0044(18) 0.0108(19) -0.0025(15) -0.0025(17) 0.0001(16)
O4 0.010(2) 0.007(2) 0.004(2) -0.0004(13) -0.0006(16) 0.0011(13)
O5 0.0104(19) 0.0086(18) 0.005(2) 0.0003(13) 0.0019(17) 0.0003(14)
O6 0.013(2) 0.006(2) 0.016(2) -0.0009(14) -0.0044(18) 0.0022(15)
O7 0.015(2) 0.0043(18) 0.0082(19) -0.0010(14) 0.0024(15) 0.0026(15)
O8 0.015(2) 0.0061(18) 0.0092(19) 0.0034(15) -0.0010(16) -0.0022(16)
O9 0.0108(19) 0.0047(18) 0.0071(18) 0.0000(14) -0.0014(15) -0.0006(14)
O10 0.0123(19) 0.0078(18) 0.0059(18) -0.0014(14) -0.0011(15) 0.0014(15)
O11 0.0124(19) 0.0099(19) 0.0083(19) 0.0001(15) 0.0021(15) 0.0007(16)
O12 0.0080(18) 0.0038(17) 0.012(2) -0.0019(14) -0.0012(16) 0.0004(14)
O13 0.0120(19) 0.0090(19) 0.0102(19) 0.0007(15) -0.0047(16) 0.0026(16)
O14 0.015(2) 0.0048(18) 0.011(2) 0.0035(15) -0.0009(16) 0.0008(15)

loop_
_atom_type_symbol
_atom_type_description
_atom_type_scat_dispersion_real
_atom_type_scat_dispersion_imag
_atom_type_scat_source
O O 0.0106 0.0060 'International Tables Vol C Tables 4.2.6.8 and 6.1.1.4'
P P 0.1023 0.0942 'International Tables Vol C Tables 4.2.6.8 and 6.1.1.4'
Nd Nd -0.1943 3.0179 'International Tables Vol C Tables 4.2.6.8 and 6.1.1.4'

loop_
_geom_angle_atom_site_label_1
_geom_angle_atom_site_label_2
_geom_angle_atom_site_label_3
_geom_angle
_geom_angle_site_symmetry_1
_geom_angle_site_symmetry_3
O11 Nd1 O14 144.05(15) . .
O11 Nd1 O13 110.60(15) . .
O14 Nd1 O13 77.32(15) . .
O11 Nd1 O10 73.99(15) . .
O14 Nd1 O10 80.47(15) . .
O13 Nd1 O10 144.92(15) . .
O11 Nd1 O8 82.07(15) . .
O14 Nd1 O8 114.16(15) . .
O13 Nd1 O8 141.53(14) . .
O10 Nd1 O8 72.83(14) . .
O11 Nd1 O6 73.03(14) . .
O14 Nd1 O6 76.61(14) . .
O13 Nd1 O6 72.52(14) . .
O10 Nd1 O6 76.15(14) . .
O8 Nd1 O6 144.47(14) . .
O11 Nd1 O3 143.85(15) . .
O14 Nd1 O3 71.55(15) . .
O13 Nd1 O3 77.16(14) . .
O10 Nd1 O3 120.58(15) . .
O8 Nd1 O3 72.86(16) . .
O6 Nd1 O3 139.88(14) . .
O11 Nd1 O5 69.73(14) . .
O14 Nd1 O5 142.31(14) . .
O13 Nd1 O5 72.50(15) . .
O10 Nd1 O5 136.45(14) . .
O8 Nd1 O5 79.01(14) . .
O6 Nd1 O5 114.00(14) . .
O3 Nd1 O5 80.07(15) . .
O8 P1 O2 115.7(3) . .
O8 P1 O9 116.2(2) . .
O2 P1 O9 106.0(2) . .
O8 P1 O4 115.1(3) . .
O2 P1 O4 102.1(3) . .
O9 P1 O4 99.6(2) . .
O3 P2 O7 116.5(3) . .
O3 P2 O12 115.6(3) . .
O7 P2 O12 104.8(2) . .
O3 P2 O1 115.7(3) . .
O7 P2 O1 99.6(3) . .
O12 P2 O1 102.3(3) . .
O10 P3 O14 121.4(2) 4_566 2
O10 P3 O9 106.2(2) 4_566 3_565
O14 P3 O9 109.8(2) 2 3_565
O10 P3 O7 110.7(2) 4_566 .
O14 P3 O7 106.7(2) 2 .
O9 P3 O7 100.0(2) 3_565 .
O6 P4 O5 122.7(2) 1_565 3_665
O6 P4 O1 106.8(2) 1_565 .
O5 P4 O1 110.1(2) 3_665 .
O6 P4 O4 105.8(2) 1_565 .
O5 P4 O4 110.0(2) 3_665 .
O1 P4 O4 98.8(3) . .
O11 P5 O13 122.9(3) 2_654 4_565
O11 P5 O2 106.3(2) 2_654 .
O13 P5 O2 109.6(3) 4_565 .
O11 P5 O12 109.8(2) 2_654 3_665
O13 P5 O12 105.7(2) 4_565 3_665
O2 P5 O12 100.3(2) . 3_665
P2 O1 P4 132.3(3) . .
P1 O2 P5 134.5(3) . .
P2 O3 Nd1 164.2(3) . .
P1 O4 P4 130.0(3) . .
P4 O5 Nd1 128.4(2) 3_665 .
P4 O6 Nd1 174.3(3) 1_545 .
P2 O7 P3 140.2(3) . .
P1 O8 Nd1 157.4(3) . .
P1 O9 P3 138.7(3) . 3_565
P3 O10 Nd1 149.9(3) 4_565 .
P5 O11 Nd1 146.3(3) 2_644 .
P2 O12 P5 132.3(3) . 3_665
P5 O13 Nd1 148.3(3) 4_566 .
P3 O14 Nd1 146.1(3) 2_545 .

loop_
_geom_bond_atom_site_label_1
_geom_bond_atom_site_label_2
_geom_bond_distance
_geom_bond_site_symmetry_2
Nd1 O11 2.396(4) .
Nd1 O14 2.401(5) .
Nd1 O13 2.404(4) .
Nd1 O10 2.429(4) .
Nd1 O8 2.465(4) .
Nd1 O6 2.466(5) .
Nd1 O3 2.501(4) .
Nd1 O5 2.507(4) .
P1 O8 1.459(4) .
P1 O2 1.553(5) .
P1 O9 1.563(4) .
P1 O4 1.565(4) .
P2 O3 1.456(4) .
P2 O7 1.548(5) .
P2 O12 1.562(4) .
P2 O1 1.562(5) .
P3 O10 1.467(4) 4_566
P3 O14 1.470(4) 2
P3 O9 1.618(4) 3_565
P3 O7 1.621(5) .
P4 O6 1.474(5) 1_565
P4 O5 1.480(5) 3_665
P4 O1 1.614(5) .
P4 O4 1.625(5) .
P5 O11 1.470(4) 2_654
P5 O13 1.477(4) 4_565
P5 O2 1.608(4) .
P5 O12 1.614(4) 3_665
O5 P4 1.480(5) 3_665
O6 P4 1.474(5) 1_545
O9 P3 1.618(4) 3_565
O10 P3 1.467(4) 4_565
O11 P5 1.470(4) 2_644
O12 P5 1.614(4) 3_665
O13 P5 1.477(4) 4_566
O14 P3 1.470(4) 2_545

_cod_database_fobs_code 1560932
